data_4071055
loop_
_publ_author_name
'Schr\"oder, Kai'
'Haase, Detlev'
'Saak, Wolfgang'
'Beckhaus, Ruediger'
'Kretschmer, Winfried P.'
'L\"utzen, Arne'

_publ_section_title
;
 Tetrabenzo[a,c,g,i]fluorenyltitanium(III) and -(IV) Complexes: Syntheses,
 Reactions, and Catalytic Application
;
_journal_issue 8
_journal_name_full Organometallics
_journal_page_first 1859
_journal_paper_doi 10.1021/om7012293
_journal_volume 27
_journal_year 2008
_chemical_formula_sum 'C37 H26 Cl2 O Ti'
_chemical_formula_weight 605.38
_chemical_name_systematic
; 
 ? 
;
_space_group_IT_number 14
_symmetry_cell_setting monoclinic
_symmetry_space_group_name_Hall '-P 2ybc'
_symmetry_space_group_name_H-M 'P 1 21/c 1'
_atom_sites_solution_hydrogens geom
_atom_sites_solution_primary direct
_atom_sites_solution_secondary difmap
_audit_creation_method SHELXL-97
_cell_angle_alpha 90.00
_cell_angle_beta 102.673(11)
_cell_angle_gamma 90.00
_cell_formula_units_Z 4
_cell_length_a 14.6198(14)
_cell_length_b 10.0172(5)
_cell_length_c 19.524(2)
_cell_measurement_temperature 153(2)
_cell_volume 2789.6(4)
_computing_cell_refinement 'IPDS (Stoe, 1999)'
_computing_data_collection 'IPDS (Stoe, 1999)'
_computing_data_reduction 'XRED (Stoe, 1997)'
_computing_molecular_graphics 'Ortep-3 for Windows (Farrugia, 1997)'
_computing_publication_material 'SHELX-97 (Sheldrick, 1997)'
_computing_structure_refinement 'SHELXL-97 (Sheldrick, 1997)'
_computing_structure_solution 'SHELXS-97 (Sheldrick, 1990)'
_diffrn_ambient_temperature 153(2)
_diffrn_measured_fraction_theta_full 0.938
_diffrn_measured_fraction_theta_max 0.938
_diffrn_measurement_device_type 'Stoe IPDS'
_diffrn_radiation_monochromator graphite
_diffrn_radiation_source 'fine-focus sealed tube'
_diffrn_radiation_type MoK\a
_diffrn_radiation_wavelength 0.71073
_diffrn_reflns_av_R_equivalents 0.2116
_diffrn_reflns_av_sigmaI/netI 0.2567
_diffrn_reflns_limit_h_max 17
_diffrn_reflns_limit_h_min -18
_diffrn_reflns_limit_k_max 11
_diffrn_reflns_limit_k_min -11
_diffrn_reflns_limit_l_max 24
_diffrn_reflns_limit_l_min -23
_diffrn_reflns_number 22446
_diffrn_reflns_theta_full 26.01
_diffrn_reflns_theta_max 26.01
_diffrn_reflns_theta_min 2.14
_exptl_absorpt_coefficient_mu 0.529
_exptl_absorpt_correction_T_max 0.9895
_exptl_absorpt_correction_T_min 0.8703
_exptl_absorpt_correction_type numerical
_exptl_crystal_colour red
_exptl_crystal_density_diffrn 1.441
_exptl_crystal_density_method 'not measured'
_exptl_crystal_description plate
_exptl_crystal_F_000 1248
_exptl_crystal_size_max 0.27
_exptl_crystal_size_mid 0.10
_exptl_crystal_size_min 0.02
_refine_diff_density_max 0.328
_refine_diff_density_min -0.363
_refine_diff_density_rms 0.072
_refine_ls_extinction_method none
_refine_ls_goodness_of_fit_ref 0.671
_refine_ls_hydrogen_treatment constr
_refine_ls_matrix_type full
_refine_ls_number_parameters 370
_refine_ls_number_reflns 5147
_refine_ls_number_restraints 0
_refine_ls_restrained_S_all 0.671
_refine_ls_R_factor_all 0.1432
_refine_ls_R_factor_gt 0.0492
_refine_ls_shift/su_max 0.000
_refine_ls_shift/su_mean 0.000
_refine_ls_structure_factor_coef Fsqd
_refine_ls_weighting_details 'calc w=1/[\s^2^(Fo^2^)+(0.0000P)^2^+0.0000P] where P=(Fo^2^+2Fc^2^)/3'
_refine_ls_weighting_scheme calc
_refine_ls_wR_factor_gt 0.0786
_refine_ls_wR_factor_ref 0.1017
_reflns_number_gt 2129
_reflns_number_total 5147
_reflns_threshold_expression >2sigma(I)
_cod_data_source_file om7012293-file004.cif
_cod_data_source_block DCP138
_cod_original_cell_volume 2789.7(4)
_cod_original_sg_symbol_H-M P21/c
_cod_database_code 4071055

loop_
_symmetry_equiv_pos_as_xyz
'x, y, z'
'-x, y+1/2, -z+1/2'
'-x, -y, -z'
'x, -y-1/2, z-1/2'

loop_
_atom_site_label
_atom_site_type_symbol
_atom_site_fract_x
_atom_site_fract_y
_atom_site_fract_z
_atom_site_U_iso_or_equiv
_atom_site_adp_type
_atom_site_occupancy
_atom_site_symmetry_multiplicity
_atom_site_calc_flag
_atom_site_refinement_flags
Ti1 Ti 0.23754(6) 0.32144(10) 0.11956(4) 0.0151(2) Uani 1 1 d .
Cl1 Cl 0.30305(9) 0.24015(15) 0.03251(7) 0.0266(3) Uani 1 1 d .
Cl2 Cl 0.18728(9) 0.13330(13) 0.16399(6) 0.0232(3) Uani 1 1 d .
O1 O 0.3328(2) 0.3669(4) 0.18919(17) 0.0203(8) Uani 1 1 d .
C1 C 0.1906(3) 0.5276(5) 0.0617(2) 0.0123(10) Uani 1 1 d .
C2 C 0.1688(3) 0.5348(5) 0.1296(3) 0.0168(11) Uani 1 1 d .
C3 C 0.1035(3) 0.4318(5) 0.1341(2) 0.0140(11) Uani 1 1 d .
H3 H 0.0824 0.4074 0.1750 0.017 Uiso 1 1 calc R
C4 C 0.0752(3) 0.3713(5) 0.0667(2) 0.0153(11) Uani 1 1 d .
C5 C 0.1261(3) 0.4306(5) 0.0204(3) 0.0155(11) Uani 1 1 d .
C6 C 0.2679(3) 0.6088(5) 0.0476(2) 0.0163(11) Uani 1 1 d .
C7 C 0.3158(4) 0.5817(6) -0.0058(3) 0.0242(13) Uani 1 1 d .
H7 H 0.2983 0.5055 -0.0347 0.029 Uiso 1 1 calc R
C8 C 0.3864(3) 0.6606(7) -0.0178(3) 0.0321(15) Uani 1 1 d .
H8 H 0.4154 0.6415 -0.0557 0.039 Uiso 1 1 calc R
C9 C 0.4162(4) 0.7699(6) 0.0258(3) 0.0357(16) Uani 1 1 d .
H9 H 0.4636 0.8275 0.0166 0.043 Uiso 1 1 calc R
C10 C 0.3765(4) 0.7938(6) 0.0821(3) 0.0344(15) Uani 1 1 d .
H10 H 0.3991 0.8663 0.1125 0.041 Uiso 1 1 calc R
C11 C 0.3025(3) 0.7135(5) 0.0966(3) 0.0199(13) Uani 1 1 d .
C12 C 0.2711(3) 0.7300(5) 0.1623(2) 0.0166(12) Uani 1 1 d .
C13 C 0.3041(3) 0.8308(6) 0.2109(3) 0.0241(12) Uani 1 1 d .
H13 H 0.3456 0.8963 0.1998 0.029 Uiso 1 1 calc R
C14 C 0.2782(3) 0.8380(6) 0.2745(3) 0.0262(13) Uani 1 1 d .
H14 H 0.3005 0.9094 0.3057 0.031 Uiso 1 1 calc R
C15 C 0.2197(3) 0.7421(6) 0.2935(3) 0.0250(12) Uani 1 1 d .
H15 H 0.2048 0.7454 0.3384 0.030 Uiso 1 1 calc R
C16 C 0.1834(3) 0.6419(6) 0.2467(3) 0.0201(12) Uani 1 1 d .
H16 H 0.1414 0.5780 0.2587 0.024 Uiso 1 1 calc R
C17 C 0.2093(3) 0.6349(6) 0.1802(2) 0.0155(11) Uani 1 1 d .
C18 C 0.0069(3) 0.2670(5) 0.0446(2) 0.0151(11) Uani 1 1 d .
C19 C -0.0440(3) 0.2089(5) 0.0901(2) 0.0204(12) Uani 1 1 d .
H19 H -0.0341 0.2394 0.1372 0.025 Uiso 1 1 calc R
C20 C -0.1079(3) 0.1084(6) 0.0678(3) 0.0213(12) Uani 1 1 d .
H20 H -0.1402 0.0681 0.0997 0.026 Uiso 1 1 calc R
C21 C -0.1251(4) 0.0663(6) -0.0022(3) 0.0229(13) Uani 1 1 d .
H21 H -0.1706 -0.0009 -0.0183 0.027 Uiso 1 1 calc R
C22 C -0.0763(3) 0.1219(6) -0.0477(2) 0.0204(12) Uani 1 1 d .
H22 H -0.0883 0.0921 -0.0950 0.024 Uiso 1 1 calc R
C23 C -0.0092(3) 0.2215(5) -0.0258(2) 0.0176(12) Uani 1 1 d .
C24 C 0.0408(3) 0.2866(5) -0.0751(2) 0.0155(12) Uani 1 1 d .
C25 C 0.0222(3) 0.2479(6) -0.1463(2) 0.0251(12) Uani 1 1 d .
H25 H -0.0159 0.1718 -0.1608 0.030 Uiso 1 1 calc R
C26 C 0.0582(3) 0.3185(6) -0.1957(2) 0.0255(12) Uani 1 1 d .
H26 H 0.0469 0.2883 -0.2429 0.031 Uiso 1 1 calc R
C27 C 0.1113(4) 0.4344(6) -0.1757(3) 0.0262(13) Uani 1 1 d .
H27 H 0.1326 0.4867 -0.2097 0.031 Uiso 1 1 calc R
C28 C 0.1319(3) 0.4710(5) -0.1061(3) 0.0191(12) Uani 1 1 d .
H28 H 0.1668 0.5503 -0.0926 0.023 Uiso 1 1 calc R
C29 C 0.1025(3) 0.3941(6) -0.0539(2) 0.0178(12) Uani 1 1 d .
C30 C 0.3847(3) 0.4379(6) 0.2453(3) 0.0220(13) Uani 1 1 d .
C31 C 0.4617(4) 0.5107(6) 0.2337(3) 0.0257(13) Uani 1 1 d .
C32 C 0.5095(4) 0.5895(6) 0.2897(4) 0.0385(18) Uani 1 1 d .
H32 H 0.5602 0.6442 0.2836 0.046 Uiso 1 1 calc R
C33 C 0.4831(4) 0.5882(7) 0.3546(4) 0.0421(19) Uani 1 1 d .
H33 H 0.5159 0.6422 0.3920 0.051 Uiso 1 1 calc R
C34 C 0.4114(4) 0.5106(7) 0.3642(3) 0.0381(17) Uani 1 1 d .
H34 H 0.3950 0.5107 0.4087 0.046 Uiso 1 1 calc R
C35 C 0.3601(3) 0.4291(6) 0.3101(3) 0.0253(13) Uani 1 1 d .
C36 C 0.4915(4) 0.5030(7) 0.1645(3) 0.0394(17) Uani 1 1 d .
H36A H 0.5468 0.5593 0.1665 0.047 Uiso 1 1 calc R
H36B H 0.4402 0.5343 0.1268 0.047 Uiso 1 1 calc R
H36C H 0.5067 0.4103 0.1554 0.047 Uiso 1 1 calc R
C37 C 0.2831(4) 0.3404(7) 0.3224(3) 0.0354(16) Uani 1 1 d .
H37A H 0.2772 0.3491 0.3712 0.042 Uiso 1 1 calc R
H37B H 0.2976 0.2475 0.3131 0.042 Uiso 1 1 calc R
H37C H 0.2239 0.3664 0.2909 0.042 Uiso 1 1 calc R

loop_
_atom_site_aniso_label
_atom_site_aniso_U_11
_atom_site_aniso_U_22
_atom_site_aniso_U_33
_atom_site_aniso_U_23
_atom_site_aniso_U_13
_atom_site_aniso_U_12
Ti1 0.0176(4) 0.0124(6) 0.0141(4) -0.0012(4) 0.0009(3) 0.0000(4)
Cl1 0.0272(6) 0.0277(9) 0.0266(6) -0.0023(6) 0.0096(5) 0.0078(6)
Cl2 0.0302(7) 0.0149(9) 0.0226(6) 0.0028(5) 0.0015(5) -0.0023(5)
O1 0.0207(17) 0.014(2) 0.0240(18) -0.0041(15) 0.0000(14) 0.0019(14)
C1 0.012(2) 0.009(3) 0.017(2) 0.0009(19) 0.0049(18) 0.0015(19)
C2 0.016(2) 0.008(3) 0.025(3) 0.001(2) 0.003(2) 0.002(2)
C3 0.018(2) 0.012(3) 0.011(2) 0.0001(19) 0.0010(18) 0.000(2)
C4 0.014(2) 0.012(3) 0.020(2) -0.002(2) 0.0029(19) 0.002(2)
C5 0.013(2) 0.013(3) 0.021(3) -0.001(2) 0.0027(19) 0.0031(19)
C6 0.019(2) 0.015(3) 0.013(2) 0.005(2) -0.0022(19) -0.001(2)
C7 0.027(3) 0.028(4) 0.017(3) 0.002(2) 0.002(2) -0.007(2)
C8 0.030(3) 0.050(5) 0.019(3) 0.004(3) 0.012(2) -0.012(3)
C9 0.041(3) 0.040(5) 0.031(3) -0.003(3) 0.018(2) -0.025(3)
C10 0.039(3) 0.030(5) 0.034(3) 0.000(3) 0.006(2) -0.014(3)
C11 0.021(3) 0.014(4) 0.022(3) 0.005(2) -0.001(2) 0.000(2)
C12 0.018(2) 0.018(4) 0.014(2) 0.001(2) 0.0032(18) 0.002(2)
C13 0.022(3) 0.014(4) 0.034(3) -0.003(2) 0.000(2) -0.005(2)
C14 0.024(3) 0.021(4) 0.033(3) -0.013(2) 0.004(2) -0.006(2)
C15 0.029(3) 0.023(4) 0.024(3) -0.008(2) 0.008(2) 0.003(2)
C16 0.015(2) 0.019(4) 0.024(3) -0.004(2) 0.0002(19) 0.004(2)
C17 0.010(2) 0.013(3) 0.020(3) 0.001(2) -0.0049(18) 0.003(2)
C18 0.014(2) 0.011(3) 0.020(2) 0.004(2) 0.0023(18) 0.000(2)
C19 0.020(3) 0.022(4) 0.019(3) 0.001(2) 0.0040(19) -0.001(2)
C20 0.016(3) 0.015(3) 0.031(3) 0.004(2) 0.002(2) -0.006(2)
C21 0.026(3) 0.011(4) 0.028(3) -0.002(2) 0.000(2) -0.001(2)
C22 0.024(3) 0.020(3) 0.014(2) -0.005(2) -0.003(2) -0.002(2)
C23 0.018(2) 0.013(4) 0.019(2) 0.002(2) -0.0022(19) 0.006(2)
C24 0.013(2) 0.018(4) 0.013(2) 0.0009(19) -0.0042(17) 0.0089(19)
C25 0.023(3) 0.025(4) 0.027(3) -0.011(3) 0.005(2) 0.001(2)
C26 0.022(3) 0.034(4) 0.019(3) -0.004(3) 0.002(2) 0.001(2)
C27 0.026(3) 0.032(4) 0.018(3) 0.007(2) 0.000(2) 0.003(2)
C28 0.020(3) 0.015(4) 0.020(3) 0.000(2) -0.001(2) 0.001(2)
C29 0.015(2) 0.021(4) 0.016(2) 0.001(2) 0.0021(19) 0.001(2)
C30 0.016(3) 0.013(3) 0.032(3) -0.007(2) -0.005(2) 0.004(2)
C31 0.022(3) 0.017(4) 0.036(3) 0.004(2) 0.001(2) 0.004(2)
C32 0.026(3) 0.006(4) 0.072(5) 0.000(3) -0.016(3) 0.004(2)
C33 0.032(3) 0.029(5) 0.051(4) -0.023(3) -0.022(3) 0.009(3)
C34 0.041(4) 0.040(5) 0.027(3) -0.013(3) -0.008(3) 0.013(3)
C35 0.020(3) 0.026(4) 0.025(3) -0.002(2) -0.006(2) 0.009(2)
C36 0.022(3) 0.036(5) 0.054(4) 0.007(3) -0.006(3) -0.003(3)
C37 0.033(3) 0.046(5) 0.026(3) -0.004(3) 0.003(2) 0.001(3)

loop_
_atom_type_symbol
_atom_type_description
_atom_type_scat_dispersion_real
_atom_type_scat_dispersion_imag
_atom_type_scat_source
C C 0.0033 0.0016 'International Tables Vol C Tables 4.2.6.8 and 6.1.1.4'
H H 0.0000 0.0000 'International Tables Vol C Tables 4.2.6.8 and 6.1.1.4'
Cl Cl 0.1484 0.1585 'International Tables Vol C Tables 4.2.6.8 and 6.1.1.4'
O O 0.0106 0.0060 'International Tables Vol C Tables 4.2.6.8 and 6.1.1.4'
Ti Ti 0.2776 0.4457 'International Tables Vol C Tables 4.2.6.8 and 6.1.1.4'

loop_
_geom_angle_atom_site_label_1
_geom_angle_atom_site_label_2
_geom_angle_atom_site_label_3
_geom_angle
O1 Ti1 Cl2 100.72(12)
O1 Ti1 Cl1 105.97(12)
Cl2 Ti1 Cl1 102.32(7)
O1 Ti1 C3 108.97(16)
Cl2 Ti1 C3 89.76(13)
Cl1 Ti1 C3 140.03(12)
O1 Ti1 C1 103.66(16)
Cl2 Ti1 C1 145.06(12)
Cl1 Ti1 C1 94.64(12)
C3 Ti1 C1 58.79(17)
O1 Ti1 C2 88.93(16)
Cl2 Ti1 C2 122.40(13)
Cl1 Ti1 C2 129.41(13)
C3 Ti1 C2 35.10(16)
C1 Ti1 C2 34.92(17)
O1 Ti1 C4 143.32(16)
Cl2 Ti1 C4 87.99(13)
Cl1 Ti1 C4 106.80(12)
C3 Ti1 C4 34.87(15)
C1 Ti1 C4 57.71(16)
C2 Ti1 C4 57.29(17)
O1 Ti1 C5 138.57(17)
Cl2 Ti1 C5 116.82(13)
Cl1 Ti1 C5 83.52(12)
C3 Ti1 C5 57.37(16)
C1 Ti1 C5 34.91(16)
C2 Ti1 C5 57.04(16)
C4 Ti1 C5 33.58(16)
C30 O1 Ti1 159.7(3)
C2 C1 C6 118.9(4)
C2 C1 C5 107.2(4)
C6 C1 C5 133.9(4)
C2 C1 Ti1 72.8(3)
C6 C1 Ti1 114.6(3)
C5 C1 Ti1 76.7(3)
C3 C2 C1 108.1(4)
C3 C2 C17 130.0(5)
C1 C2 C17 121.9(5)
C3 C2 Ti1 69.8(3)
C1 C2 Ti1 72.3(3)
C17 C2 Ti1 124.2(3)
C2 C3 C4 108.3(4)
C2 C3 Ti1 75.1(3)
C4 C3 Ti1 76.5(3)
C5 C4 C3 108.9(4)
C5 C4 C18 122.5(4)
C3 C4 C18 128.7(4)
C5 C4 Ti1 75.9(3)
C3 C4 Ti1 68.6(2)
C18 C4 Ti1 121.8(3)
C4 C5 C29 118.9(4)
C4 C5 C1 106.9(4)
C29 C5 C1 134.1(5)
C4 C5 Ti1 70.5(3)
C29 C5 Ti1 129.3(3)
C1 C5 Ti1 68.4(3)
C7 C6 C11 118.4(5)
C7 C6 C1 124.2(5)
C11 C6 C1 117.0(4)
C8 C7 C6 122.4(5)
C7 C8 C9 119.8(5)
C10 C9 C8 119.7(5)
C9 C10 C11 122.3(5)
C10 C11 C6 116.9(5)
C10 C11 C12 120.5(5)
C6 C11 C12 122.3(4)
C13 C12 C17 117.6(4)
C13 C12 C11 123.4(5)
C17 C12 C11 118.9(4)
C14 C13 C12 121.9(5)
C13 C14 C15 120.8(5)
C16 C15 C14 119.7(5)
C15 C16 C17 119.6(5)
C12 C17 C16 120.3(4)
C12 C17 C2 119.3(4)
C16 C17 C2 120.4(5)
C19 C18 C23 118.8(4)
C19 C18 C4 122.6(4)
C23 C18 C4 118.6(4)
C20 C19 C18 121.4(5)
C19 C20 C21 119.5(5)
C22 C21 C20 120.1(5)
C21 C22 C23 121.4(5)
C22 C23 C18 118.8(4)
C22 C23 C24 121.9(4)
C18 C23 C24 119.2(4)
C29 C24 C25 118.2(5)
C29 C24 C23 121.5(4)
C25 C24 C23 120.2(4)
C26 C25 C24 121.6(5)
C25 C26 C27 120.0(5)
C28 C27 C26 118.9(5)
C27 C28 C29 122.0(5)
C24 C29 C28 118.7(4)
C24 C29 C5 118.7(4)
C28 C29 C5 122.3(5)
O1 C30 C35 118.7(5)
O1 C30 C31 117.5(5)
C35 C30 C31 123.8(5)
C30 C31 C32 116.6(6)
C30 C31 C36 121.1(5)
C32 C31 C36 122.3(6)
C31 C32 C33 120.6(6)
C34 C33 C32 120.4(5)
C33 C34 C35 122.0(6)
C30 C35 C34 116.2(6)
C30 C35 C37 122.5(5)
C34 C35 C37 121.3(6)

loop_
_geom_bond_atom_site_label_1
_geom_bond_atom_site_label_2
_geom_bond_distance
Ti1 O1 1.779(3)
Ti1 Cl2 2.2637(17)
Ti1 Cl1 2.2766(16)
Ti1 C3 2.321(5)
Ti1 C1 2.381(5)
Ti1 C2 2.388(5)
Ti1 C4 2.423(4)
Ti1 C5 2.493(5)
O1 C30 1.384(6)
C1 C2 1.431(7)
C1 C6 1.466(7)
C1 C5 1.466(7)
C2 C3 1.421(7)
C2 C17 1.441(7)
C3 C4 1.425(6)
C4 C5 1.421(7)
C4 C18 1.445(7)
C5 C29 1.462(7)
C6 C7 1.406(7)
C6 C11 1.435(7)
C7 C8 1.361(7)
C8 C9 1.397(8)
C9 C10 1.372(8)
C10 C11 1.425(7)
C11 C12 1.462(7)
C12 C13 1.398(7)
C12 C17 1.410(7)
C13 C14 1.377(7)
C14 C15 1.389(8)
C15 C16 1.383(7)
C16 C17 1.432(7)
C18 C19 1.403(7)
C18 C23 1.419(6)
C19 C20 1.378(7)
C20 C21 1.399(7)
C21 C22 1.374(7)
C22 C23 1.398(7)
C23 C24 1.481(7)
C24 C29 1.407(7)
C24 C25 1.412(6)
C25 C26 1.388(7)
C26 C27 1.404(8)
C27 C28 1.375(7)
C28 C29 1.418(7)
C30 C35 1.393(8)
C30 C31 1.401(8)
C31 C32 1.403(8)
C31 C36 1.509(9)
C32 C33 1.404(10)
C33 C34 1.351(10)
C34 C35 1.413(8)
C35 C37 1.494(8)

loop_
_geom_torsion_atom_site_label_1
_geom_torsion_atom_site_label_2
_geom_torsion_atom_site_label_3
_geom_torsion_atom_site_label_4
_geom_torsion
Cl2 Ti1 O1 C30 -110.2(10)
Cl1 Ti1 O1 C30 143.6(10)
C3 Ti1 O1 C30 -16.7(11)
C1 Ti1 O1 C30 44.6(11)
C2 Ti1 O1 C30 12.6(10)
C4 Ti1 O1 C30 -9.0(12)
C5 Ti1 O1 C30 45.1(11)
O1 Ti1 C1 C2 -67.6(3)
Cl2 Ti1 C1 C2 65.4(3)
Cl1 Ti1 C1 C2 -175.2(3)
C3 Ti1 C1 C2 36.6(3)
C4 Ti1 C1 C2 77.8(3)
C5 Ti1 C1 C2 113.1(4)
O1 Ti1 C1 C6 46.9(4)
Cl2 Ti1 C1 C6 179.9(2)
Cl1 Ti1 C1 C6 -60.7(3)
C3 Ti1 C1 C6 151.1(4)
C2 Ti1 C1 C6 114.5(5)
C4 Ti1 C1 C6 -167.7(4)
C5 Ti1 C1 C6 -132.5(5)
O1 Ti1 C1 C5 179.4(3)
Cl2 Ti1 C1 C5 -47.6(4)
Cl1 Ti1 C1 C5 71.7(3)
C3 Ti1 C1 C5 -76.5(3)
C2 Ti1 C1 C5 -113.1(4)
C4 Ti1 C1 C5 -35.3(3)
C6 C1 C2 C3 -170.1(4)
C5 C1 C2 C3 8.6(5)
Ti1 C1 C2 C3 -61.0(3)
C6 C1 C2 C17 10.7(7)
C5 C1 C2 C17 -170.7(4)
Ti1 C1 C2 C17 119.7(4)
C6 C1 C2 Ti1 -109.1(4)
C5 C1 C2 Ti1 69.6(3)
O1 Ti1 C2 C3 -126.3(3)
Cl2 Ti1 C2 C3 -24.3(3)
Cl1 Ti1 C2 C3 123.8(2)
C1 Ti1 C2 C3 117.6(4)
C4 Ti1 C2 C3 38.5(3)
C5 Ti1 C2 C3 78.8(3)
O1 Ti1 C2 C1 116.1(3)
Cl2 Ti1 C2 C1 -141.9(2)
Cl1 Ti1 C2 C1 6.1(3)
C3 Ti1 C2 C1 -117.6(4)
C4 Ti1 C2 C1 -79.1(3)
C5 Ti1 C2 C1 -38.9(3)
O1 Ti1 C2 C17 -0.9(4)
Cl2 Ti1 C2 C17 101.1(4)
Cl1 Ti1 C2 C17 -110.8(4)
C3 Ti1 C2 C17 125.4(6)
C1 Ti1 C2 C17 -117.0(5)
C4 Ti1 C2 C17 163.9(5)
C5 Ti1 C2 C17 -155.9(5)
C1 C2 C3 C4 -7.4(5)
C17 C2 C3 C4 171.8(5)
Ti1 C2 C3 C4 -70.0(3)
C1 C2 C3 Ti1 62.6(3)
C17 C2 C3 Ti1 -118.3(5)
O1 Ti1 C3 C2 58.4(3)
Cl2 Ti1 C3 C2 159.7(3)
Cl1 Ti1 C3 C2 -91.2(3)
C1 Ti1 C3 C2 -36.4(3)
C4 Ti1 C3 C2 -113.5(4)
C5 Ti1 C3 C2 -77.7(3)
O1 Ti1 C3 C4 171.9(3)
Cl2 Ti1 C3 C4 -86.8(3)
Cl1 Ti1 C3 C4 22.3(4)
C1 Ti1 C3 C4 77.1(3)
C2 Ti1 C3 C4 113.5(4)
C5 Ti1 C3 C4 35.8(3)
C2 C3 C4 C5 3.2(6)
Ti1 C3 C4 C5 -65.8(3)
C2 C3 C4 C18 -176.8(5)
Ti1 C3 C4 C18 114.2(5)
C2 C3 C4 Ti1 69.0(3)
O1 Ti1 C4 C5 104.3(3)
Cl2 Ti1 C4 C5 -150.4(3)
Cl1 Ti1 C4 C5 -48.1(3)
C3 Ti1 C4 C5 117.2(4)
C1 Ti1 C4 C5 36.7(3)
C2 Ti1 C4 C5 78.4(3)
O1 Ti1 C4 C3 -12.9(4)
Cl2 Ti1 C4 C3 92.5(3)
Cl1 Ti1 C4 C3 -165.3(3)
C1 Ti1 C4 C3 -80.5(3)
C2 Ti1 C4 C3 -38.8(3)
C5 Ti1 C4 C3 -117.2(4)
O1 Ti1 C4 C18 -136.0(4)
Cl2 Ti1 C4 C18 -30.7(4)
Cl1 Ti1 C4 C18 71.6(4)
C3 Ti1 C4 C18 -123.1(5)
C1 Ti1 C4 C18 156.4(4)
C2 Ti1 C4 C18 -161.9(4)
C5 Ti1 C4 C18 119.7(5)
C3 C4 C5 C29 -174.0(4)
C18 C4 C5 C29 6.0(7)
Ti1 C4 C5 C29 124.9(4)
C3 C4 C5 C1 2.1(5)
C18 C4 C5 C1 -177.9(4)
Ti1 C4 C5 C1 -59.0(3)
C3 C4 C5 Ti1 61.1(3)
C18 C4 C5 Ti1 -118.9(5)
C2 C1 C5 C4 -6.6(5)
C6 C1 C5 C4 171.8(5)
Ti1 C1 C5 C4 60.4(3)
C2 C1 C5 C29 168.7(5)
C6 C1 C5 C29 -12.9(10)
Ti1 C1 C5 C29 -124.4(6)
C2 C1 C5 Ti1 -67.0(3)
C6 C1 C5 Ti1 111.5(6)
O1 Ti1 C5 C4 -119.0(3)
Cl2 Ti1 C5 C4 33.6(3)
Cl1 Ti1 C5 C4 134.2(3)
C3 Ti1 C5 C4 -37.2(3)
C1 Ti1 C5 C4 -118.1(4)
C2 Ti1 C5 C4 -79.2(3)
O1 Ti1 C5 C29 129.1(4)
Cl2 Ti1 C5 C29 -78.3(4)
Cl1 Ti1 C5 C29 22.2(4)
C3 Ti1 C5 C29 -149.1(5)
C1 Ti1 C5 C29 130.0(6)
C2 Ti1 C5 C29 168.9(5)
C4 Ti1 C5 C29 -111.9(6)
O1 Ti1 C5 C1 -0.9(4)
Cl2 Ti1 C5 C1 151.7(2)
Cl1 Ti1 C5 C1 -107.7(3)
C3 Ti1 C5 C1 80.9(3)
C2 Ti1 C5 C1 38.9(3)
C4 Ti1 C5 C1 118.1(4)
C2 C1 C6 C7 158.7(5)
C5 C1 C6 C7 -19.6(9)
Ti1 C1 C6 C7 75.5(5)
C2 C1 C6 C11 -14.3(7)
C5 C1 C6 C11 167.4(5)
Ti1 C1 C6 C11 -97.5(5)
C11 C6 C7 C8 -8.0(8)
C1 C6 C7 C8 179.1(5)
C6 C7 C8 C9 2.8(9)
C7 C8 C9 C10 2.6(9)
C8 C9 C10 C11 -2.5(9)
C9 C10 C11 C6 -2.7(8)
C9 C10 C11 C12 171.3(5)
C7 C6 C11 C10 7.6(7)
C1 C6 C11 C10 -178.9(5)
C7 C6 C11 C12 -166.2(5)
C1 C6 C11 C12 7.3(7)
C10 C11 C12 C13 6.1(8)
C6 C11 C12 C13 179.7(5)
C10 C11 C12 C17 -169.5(5)
C6 C11 C12 C17 4.1(7)
C17 C12 C13 C14 0.4(7)
C11 C12 C13 C14 -175.3(5)
C12 C13 C14 C15 1.8(8)
C13 C14 C15 C16 -3.2(8)
C14 C15 C16 C17 2.4(7)
C13 C12 C17 C16 -1.1(7)
C11 C12 C17 C16 174.8(4)
C13 C12 C17 C2 175.8(4)
C11 C12 C17 C2 -8.3(7)
C15 C16 C17 C12 -0.3(7)
C15 C16 C17 C2 -177.2(5)
C3 C2 C17 C12 -178.1(5)
C1 C2 C17 C12 1.0(7)
Ti1 C2 C17 C12 90.4(5)
C3 C2 C17 C16 -1.2(8)
C1 C2 C17 C16 177.9(4)
Ti1 C2 C17 C16 -92.7(5)
C5 C4 C18 C19 -179.6(5)
C3 C4 C18 C19 0.4(8)
Ti1 C4 C18 C19 87.3(5)
C5 C4 C18 C23 0.5(7)
C3 C4 C18 C23 -179.5(5)
Ti1 C4 C18 C23 -92.6(5)
C23 C18 C19 C20 0.7(7)
C4 C18 C19 C20 -179.3(5)
C18 C19 C20 C21 -2.2(8)
C19 C20 C21 C22 2.1(8)
C20 C21 C22 C23 -0.4(8)
C21 C22 C23 C18 -1.1(7)
C21 C22 C23 C24 -177.2(5)
C19 C18 C23 C22 1.0(7)
C4 C18 C23 C22 -179.1(5)
C19 C18 C23 C24 177.1(4)
C4 C18 C23 C24 -3.0(6)
C22 C23 C24 C29 174.8(5)
C18 C23 C24 C29 -1.2(7)
C22 C23 C24 C25 -0.6(7)
C18 C23 C24 C25 -176.6(4)
C29 C24 C25 C26 -4.3(7)
C23 C24 C25 C26 171.3(5)
C24 C25 C26 C27 -2.7(8)
C25 C26 C27 C28 4.3(8)
C26 C27 C28 C29 1.1(8)
C25 C24 C29 C28 9.4(7)
C23 C24 C29 C28 -166.1(4)
C25 C24 C29 C5 -176.8(4)
C23 C24 C29 C5 7.7(7)
C27 C28 C29 C24 -8.0(8)
C27 C28 C29 C5 178.4(5)
C4 C5 C29 C24 -10.0(7)
C1 C5 C29 C24 175.2(5)
Ti1 C5 C29 C24 77.8(5)
C4 C5 C29 C28 163.6(5)
C1 C5 C29 C28 -11.2(9)
Ti1 C5 C29 C28 -108.6(5)
Ti1 O1 C30 C35 73.4(12)
Ti1 O1 C30 C31 -109.0(10)
O1 C30 C31 C32 175.6(5)
C35 C30 C31 C32 -6.8(8)
O1 C30 C31 C36 -4.9(8)
C35 C30 C31 C36 172.6(5)
C30 C31 C32 C33 3.2(8)
C36 C31 C32 C33 -176.3(6)
C31 C32 C33 C34 0.3(9)
C32 C33 C34 C35 -0.4(10)
O1 C30 C35 C34 -175.8(5)
C31 C30 C35 C34 6.6(8)
O1 C30 C35 C37 3.4(8)
C31 C30 C35 C37 -174.1(6)
C33 C34 C35 C30 -2.8(9)
C33 C34 C35 C37 177.9(6)
